data_4128270
loop_
_publ_author_name
'Morad, Viktoriia'
'Shynkarenko, Yevhen'
'Yakunin, Sergii'
'Brumberg, Alexandra'
'Schaller, Richard D.'
'Kovalenko, Maksym V.'

_publ_section_title
;
 Disphenoidal Zero-Dimensional Lead, Tin, and Germanium Halides: Highly
 Emissive Singlet and Triplet Self-Trapped Excitons and X-ray
 Scintillation.
;
_journal_issue 25
_journal_name_full 'Journal of the American Chemical Society'
_journal_page_first 9764
_journal_page_last 9768
_journal_paper_doi 10.1021/jacs.9b02365
_journal_volume 141
_journal_year 2019
_chemical_formula_moiety 'Br4 Sn, 2(C10 H22 N)'
_chemical_formula_sum 'C20 H44 Br4 N2 Sn'
_chemical_formula_weight 750.90
_space_group_crystal_system monoclinic
_space_group_IT_number 15
_space_group_name_Hall '-C 2yc'
_space_group_name_H-M_alt 'C 1 2/c 1'
_symmetry_space_group_name_Hall '-C 2yc'
_symmetry_space_group_name_H-M 'C 1 2/c 1'
_atom_sites_solution_hydrogens geom
_atom_sites_solution_primary dual
_audit_creation_date 2018-09-25
_audit_creation_method
;
Olex2 1.2
(compiled 2018.05.29 svn.r3508 for OlexSys, GUI svn.r5506)
;
_cell_angle_alpha 90
_cell_angle_beta 123.374(17)
_cell_angle_gamma 90
_cell_formula_units_Z 4
_cell_length_a 20.122(3)
_cell_length_b 8.4218(6)
_cell_length_c 18.801(2)
_cell_measurement_reflns_used 10353
_cell_measurement_temperature 293(2)
_cell_measurement_theta_max 31.2640
_cell_measurement_theta_min 2.3490
_cell_volume 2660.7(7)
_computing_cell_refinement 'CrysAlisPro 1.171.39.28c (Rigaku OD, 2015)'
_computing_data_collection 'SMART v5.630 (Bruker, 2003)'
_computing_data_reduction 'CrysAlisPro 1.171.39.28c (Rigaku OD, 2015)'
_computing_molecular_graphics 'Olex2 (Dolomanov et al., 2009)'
_computing_publication_material 'Olex2 (Dolomanov et al., 2009)'
_computing_structure_refinement 'ShelXL (Sheldrick, 2015)'
_computing_structure_solution 'ShelXT (Sheldrick, 2015)'
_diffrn_ambient_temperature 293(2)
_diffrn_detector 'Bruker Apex I'
_diffrn_detector_area_resol_mean 7.9
_diffrn_detector_type 'CCD area detector'
_diffrn_measured_fraction_theta_full 1.000
_diffrn_measured_fraction_theta_max 0.924
_diffrn_measurement_details
;
List of Runs (angles in degrees, time in seconds):

  # Type    Start    End  Width  t~exp~   \w     \q     \k     \f   Frames
--------------------------------------------------------------------------
  1  \w      2.18 182.14   0.30   10.08    --   28.00  73.93 -25.82  600
  2  \w      2.18 182.14   0.30   10.06    --   28.00  73.93  94.18  600
  3  \w      2.18 182.14   0.30   10.07    --   28.00  73.93-145.82  600
;
_diffrn_measurement_device 'fixed chi three-circle diffractometer'
_diffrn_measurement_device_type 'Bruker SMART CCD'
_diffrn_measurement_method '\w scans'
_diffrn_orient_matrix_type 'CrysAlisPro convention (1999,Acta A55,543-557)'
_diffrn_orient_matrix_UB_11 0.0418063000
_diffrn_orient_matrix_UB_12 0.0007218000
_diffrn_orient_matrix_UB_13 0.0295868000
_diffrn_orient_matrix_UB_21 -0.0049145000
_diffrn_orient_matrix_UB_22 -0.0344319000
_diffrn_orient_matrix_UB_23 0.0312233000
_diffrn_orient_matrix_UB_31 0.0026187000
_diffrn_orient_matrix_UB_32 -0.0769966000
_diffrn_orient_matrix_UB_33 -0.0137154000
_diffrn_radiation_monochromator Parallel,graphite
_diffrn_radiation_probe x-ray
_diffrn_radiation_type MoK\a
_diffrn_radiation_wavelength 0.71073
_diffrn_reflns_av_R_equivalents 0.0278
_diffrn_reflns_av_unetI/netI 0.0217
_diffrn_reflns_Laue_measured_fraction_full 1.000
_diffrn_reflns_Laue_measured_fraction_max 0.924
_diffrn_reflns_limit_h_max 28
_diffrn_reflns_limit_h_min -29
_diffrn_reflns_limit_k_max 12
_diffrn_reflns_limit_k_min -12
_diffrn_reflns_limit_l_max 27
_diffrn_reflns_limit_l_min -27
_diffrn_reflns_number 14448
_diffrn_reflns_point_group_measured_fraction_full 1.000
_diffrn_reflns_point_group_measured_fraction_max 0.924
_diffrn_reflns_theta_full 25.242
_diffrn_reflns_theta_max 31.419
_diffrn_reflns_theta_min 2.385
_diffrn_source 'sealed X-ray tube'
_diffrn_source_current 35.0
_diffrn_source_power 1.575
_diffrn_source_target Mo
_diffrn_source_type 'Enhance (Mo) X-ray Source'
_diffrn_source_voltage 45.0
_exptl_absorpt_coefficient_mu 6.977
_exptl_absorpt_correction_T_max 0.09706
_exptl_absorpt_correction_T_min 0.06737
_exptl_absorpt_correction_type multi-scan
_exptl_absorpt_process_details
;
CrysAlisPro 1.171.39.28c (Rigaku Oxford Diffraction, 2015)
Spherical absorption correction
 using equivalent radius and absorption coefficient.
Empirical absorption correction using spherical harmonics,
 implemented in SCALE3 ABSPACK scaling algorithm.
;
_exptl_crystal_colour colourless
_exptl_crystal_colour_primary colourless
_exptl_crystal_density_diffrn 1.875
_exptl_crystal_description block
_exptl_crystal_F_000 1472
_exptl_crystal_size_max 0.19
_exptl_crystal_size_mid 0.19
_exptl_crystal_size_min 0.18
_refine_diff_density_max 1.117
_refine_diff_density_min -0.541
_refine_diff_density_rms 0.138
_refine_ls_extinction_method none
_refine_ls_goodness_of_fit_ref 1.132
_refine_ls_hydrogen_treatment constr
_refine_ls_matrix_type full
_refine_ls_number_parameters 125
_refine_ls_number_reflns 4061
_refine_ls_number_restraints 0
_refine_ls_restrained_S_all 1.132
_refine_ls_R_factor_all 0.0396
_refine_ls_R_factor_gt 0.0339
_refine_ls_shift/su_max 0.001
_refine_ls_shift/su_mean 0.000
_refine_ls_structure_factor_coef Fsqd
_refine_ls_weighting_details 'w=1/[\s^2^(Fo^2^)+(0.0352P)^2^+7.0867P] where P=(Fo^2^+2Fc^2^)/3'
_refine_ls_weighting_scheme calc
_refine_ls_wR_factor_gt 0.0739
_refine_ls_wR_factor_ref 0.0758
_reflns_Friedel_coverage 0.000
_reflns_number_gt 3695
_reflns_number_total 4061
_reflns_threshold_expression 'I > 2\s(I)'
_cod_data_source_file ja9b02365_si_003.cif
_cod_data_source_block a
_cod_database_code 4128270
_shelx_shelxl_version_number 2018/3
_chemical_oxdiff_formula C120H120Br24Sn6
_shelx_space_group_comment
;
The symmetry employed for this shelxl refinement is uniquely defined
by the following loop, which should always be used as a source of
symmetry information in preference to the above space-group names.
They are only intended as comments.
;
_shelx_estimated_absorpt_t_max 0.367
_shelx_estimated_absorpt_t_min 0.351
_reflns_odcompleteness_completeness 99.97
_reflns_odcompleteness_iscentric 1
_reflns_odcompleteness_theta 26.32
_olex2_refinement_description
;
1. Fixed Uiso
 At 1.2 times of:
  All C(H,H) groups
 At 1.5 times of:
  All C(H,H,H) groups
2.a Secondary CH2 refined with riding coordinates:
 C005(H00A,H00B), C006(H00C,H00D), C007(H00E,H00F), C00A(H00M,H00N), C00B(H00O,
 H00P), C00C(H00Q,H00R), C00D(H00S,H00T), C00E(H00U,H00V)
2.b Idealised Me refined as rotating group:
 C008(H00G,H00H,H00I), C009(H00J,H00K,H00L)
;
_olex2_exptl_crystal_mounting_method tip-mounted
_olex2_submission_special_instructions 'No special instructions were received'
_oxdiff_exptl_absorpt_empirical_details
;
Empirical correction (ABSPACK) includes:
- Absorption correction using spherical harmonics
- Frame scaling
- Detector area scaling
- B-factor correction
;
_oxdiff_exptl_absorpt_empirical_full_max 1.908
_oxdiff_exptl_absorpt_empirical_full_min 0.697

loop_
_space_group_symop_operation_xyz
'x, y, z'
'-x, y, -z+1/2'
'x+1/2, y+1/2, z'
'-x+1/2, y+1/2, -z+1/2'
'-x, -y, -z'
'x, -y, z-1/2'
'-x+1/2, -y+1/2, -z'
'x+1/2, -y+1/2, z-1/2'

loop_
_atom_site_label
_atom_site_type_symbol
_atom_site_fract_x
_atom_site_fract_y
_atom_site_fract_z
_atom_site_U_iso_or_equiv
_atom_site_adp_type
_atom_site_occupancy
_atom_site_site_symmetry_order
_atom_site_calc_flag
_atom_site_refinement_flags_posn
_atom_site_refinement_flags_adp
_atom_site_refinement_flags_occupancy
Sn1 Sn 0.500000 0.29730(3) 0.750000 0.01725(7) Uani 1 2 d S T P
Br1 Br 0.58523(2) 0.28634(3) 0.66295(2) 0.02046(7) Uani 1 1 d . . .
Br2 Br 0.39392(2) 0.09183(3) 0.63955(2) 0.02148(7) Uani 1 1 d . . .
N1 N 0.34010(13) 0.1791(3) 0.36963(14) 0.0168(4) Uani 1 1 d . . .
C2 C 0.36544(18) 0.2550(4) 0.25664(18) 0.0213(5) Uani 1 1 d . . .
H00A H 0.352864 0.365842 0.257555 0.026 Uiso 1 1 calc R . .
H00B H 0.351012 0.229562 0.199508 0.026 Uiso 1 1 calc R . .
C9 C 0.31880(17) 0.5694(3) 0.46498(18) 0.0202(5) Uani 1 1 d . . .
H00C H 0.349505 0.633042 0.449975 0.024 Uiso 1 1 calc R . .
H00D H 0.262848 0.586532 0.421939 0.024 Uiso 1 1 calc R . .
C7 C 0.31722(16) 0.3472(3) 0.37744(17) 0.0183(5) Uani 1 1 d . . .
H00E H 0.342904 0.420735 0.360137 0.022 Uiso 1 1 calc R . .
H00F H 0.260199 0.359252 0.337920 0.022 Uiso 1 1 calc R . .
C10 C 0.33664(19) 0.6233(4) 0.5512(2) 0.0252(6) Uani 1 1 d . . .
H00G H 0.331694 0.736711 0.551170 0.038 Uiso 1 1 calc GR . .
H00H H 0.389850 0.592762 0.595060 0.038 Uiso 1 1 calc GR . .
H00I H 0.299629 0.574562 0.561545 0.038 Uiso 1 1 calc GR . .
C6 C 0.29537(19) 0.0621(4) 0.3876(2) 0.0254(6) Uani 1 1 d . . .
H00J H 0.312300 0.070555 0.446198 0.038 Uiso 1 1 calc GR . .
H00K H 0.305640 -0.043335 0.376593 0.038 Uiso 1 1 calc GR . .
H00L H 0.239399 0.083965 0.351594 0.038 Uiso 1 1 calc GR . .
C8 C 0.33873(18) 0.3938(3) 0.46547(17) 0.0209(5) Uani 1 1 d . . .
H00M H 0.395054 0.376209 0.506709 0.025 Uiso 1 1 calc R . .
H00N H 0.309077 0.329228 0.481512 0.025 Uiso 1 1 calc R . .
C1 C 0.31767(17) 0.1521(3) 0.27913(17) 0.0208(5) Uani 1 1 d . . .
H00O H 0.326213 0.041344 0.272306 0.025 Uiso 1 1 calc R . .
H00P H 0.261507 0.174868 0.239871 0.025 Uiso 1 1 calc R . .
C4 C 0.47799(17) 0.2492(4) 0.41078(18) 0.0218(5) Uani 1 1 d . . .
H00Q H 0.533706 0.221798 0.449135 0.026 Uiso 1 1 calc R . .
H00R H 0.471503 0.359621 0.420517 0.026 Uiso 1 1 calc R . .
C5 C 0.42828(16) 0.1459(3) 0.43003(17) 0.0190(5) Uani 1 1 d . . .
H00S H 0.443686 0.164959 0.488078 0.023 Uiso 1 1 calc R . .
H00T H 0.438595 0.035115 0.425417 0.023 Uiso 1 1 calc R . .
C3 C 0.45407(18) 0.2287(4) 0.3191(2) 0.0257(6) Uani 1 1 d . . .
H00U H 0.483382 0.303796 0.307328 0.031 Uiso 1 1 calc R . .
H00V H 0.467933 0.122485 0.311669 0.031 Uiso 1 1 calc R . .

loop_
_atom_site_aniso_label
_atom_site_aniso_U_11
_atom_site_aniso_U_22
_atom_site_aniso_U_33
_atom_site_aniso_U_23
_atom_site_aniso_U_13
_atom_site_aniso_U_12
Sn1 0.01784(12) 0.01559(12) 0.01881(12) 0.000 0.01039(10) 0.000
Br1 0.02277(14) 0.02031(14) 0.02239(14) -0.00101(10) 0.01502(12) -0.00251(10)
Br2 0.01947(13) 0.02331(14) 0.01716(12) 0.00060(10) 0.00723(10) -0.00307(10)
N1 0.0152(10) 0.0170(10) 0.0140(10) 0.0006(8) 0.0053(8) -0.0008(8)
C2 0.0243(14) 0.0226(13) 0.0155(12) -0.0009(10) 0.0101(11) 0.0027(11)
C9 0.0206(13) 0.0213(13) 0.0202(12) -0.0003(10) 0.0121(11) 0.0007(10)
C7 0.0187(12) 0.0168(12) 0.0187(12) 0.0016(10) 0.0098(10) 0.0027(10)
C10 0.0269(15) 0.0283(15) 0.0255(14) -0.0062(12) 0.0178(13) -0.0045(12)
C6 0.0269(15) 0.0227(14) 0.0255(14) -0.0011(11) 0.0138(12) -0.0096(12)
C8 0.0234(13) 0.0208(13) 0.0171(12) 0.0002(10) 0.0104(11) 0.0019(10)
C1 0.0203(13) 0.0216(13) 0.0148(11) -0.0044(10) 0.0060(10) -0.0008(10)
C4 0.0178(12) 0.0268(14) 0.0189(12) -0.0023(11) 0.0088(11) -0.0008(11)
C5 0.0170(12) 0.0172(12) 0.0166(12) 0.0020(10) 0.0052(10) 0.0037(10)
C3 0.0207(13) 0.0346(17) 0.0219(13) -0.0031(12) 0.0118(12) 0.0011(12)

loop_
_atom_type_symbol
_atom_type_description
_atom_type_scat_dispersion_real
_atom_type_scat_dispersion_imag
_atom_type_scat_source
C C 0.0033 0.0016 'International Tables Vol C Tables 4.2.6.8 and 6.1.1.4'
H H 0.0000 0.0000 'International Tables Vol C Tables 4.2.6.8 and 6.1.1.4'
Br Br -0.2901 2.4595 'International Tables Vol C Tables 4.2.6.8 and 6.1.1.4'
N N 0.0061 0.0033 'International Tables Vol C Tables 4.2.6.8 and 6.1.1.4'
Sn Sn -0.6537 1.4246 'International Tables Vol C Tables 4.2.6.8 and 6.1.1.4'

loop_
_geom_angle_atom_site_label_1
_geom_angle_atom_site_label_2
_geom_angle_atom_site_label_3
_geom_angle
_geom_angle_site_symmetry_1
_geom_angle_site_symmetry_3
Br1 Sn1 Br1 176.419(15) 2_656 .
Br2 Sn1 Br1 90.479(12) . .
Br2 Sn1 Br1 87.177(12) 2_656 .
Br2 Sn1 Br1 87.177(12) . 2_656
Br2 Sn1 Br1 90.477(13) 2_656 2_656
Br2 Sn1 Br2 98.21(2) . 2_656
C6 N1 C7 109.9(2) . .
C6 N1 C1 108.1(2) . .
C6 N1 C5 108.2(2) . .
C1 N1 C7 109.2(2) . .
C5 N1 C7 113.0(2) . .
C5 N1 C1 108.4(2) . .
C1 C2 C3 110.9(2) . .
C10 C9 C8 112.0(2) . .
C8 C7 N1 115.3(2) . .
C7 C8 C9 109.1(2) . .
C2 C1 N1 112.6(2) . .
C5 C4 C3 111.5(2) . .
C4 C5 N1 111.7(2) . .
C2 C3 C4 111.4(2) . .

loop_
_geom_bond_atom_site_label_1
_geom_bond_atom_site_label_2
_geom_bond_distance
_geom_bond_site_symmetry_2
Sn1 Br1 2.9523(4) .
Sn1 Br1 2.9523(4) 2_656
Sn1 Br2 2.6430(6) 2_656
Sn1 Br2 2.6430(6) .
N1 C7 1.521(4) .
N1 C6 1.493(4) .
N1 C1 1.518(3) .
N1 C5 1.516(3) .
C2 C1 1.516(4) .
C2 C3 1.518(4) .
C9 C10 1.523(4) .
C9 C8 1.530(4) .
C7 C8 1.514(4) .
C4 C5 1.512(4) .
C4 C3 1.523(4) .
